data_7031352
loop_
_publ_author_name
'Bomparola, Roberta'
'Davies, Robert P.'
'Hornaeur, Stefan'
'White, Andrew J. P.'

_publ_section_title
;
 Lithium heterocuprates: the influence of the amido group on
 organoamidocuprate structures.
;
_journal_issue 38
_journal_name_full 'Dalton transactions (Cambridge, England : 2003)'
_journal_page_first 14359
_journal_page_last 14367
_journal_paper_doi 10.1039/c4dt00965g
_journal_volume 43
_journal_year 2014
_chemical_formula_moiety 'C44 H68 Cu2 Li2 N8'
_chemical_formula_sum 'C44 H68 Cu2 Li2 N8'
_chemical_formula_weight 850.02
_chemical_name_systematic
;
 ?
;
_space_group_crystal_system monoclinic
_space_group_IT_number 14
_space_group_name_Hall '-P 2ybc'
_space_group_name_H-M_alt 'P 1 21/c 1'
_symmetry_space_group_name_Hall '-P 2ybc'
_symmetry_space_group_name_H-M 'P 1 21/c 1'
_atom_sites_solution_hydrogens geom
_audit_creation_method SHELXL
_cell_angle_alpha 90
_cell_angle_beta 101.228(2)
_cell_angle_gamma 90
_cell_formula_units_Z 4
_cell_length_a 11.8596(3)
_cell_length_b 17.2486(3)
_cell_length_c 22.5140(5)
_cell_measurement_reflns_used 7932
_cell_measurement_temperature 173
_cell_measurement_theta_max 29.9250
_cell_measurement_theta_min 4.2420
_cell_volume 4517.35(17)
_computing_cell_refinement CrysAlisPro,
_computing_data_collection CrysAlisPro,
_computing_data_reduction CrysAlisPro,
_computing_molecular_graphics 'Bruker SHELXTL'
_computing_publication_material 'CIFTAB-2013 (Sheldrick, 2013)'
_computing_structure_refinement 'SHELXL-2013 (Sheldrick, 2013)'
_computing_structure_solution 'SHELXS-2013 (Sheldrick, 2013)'
_diffrn_ambient_temperature 173
_diffrn_detector_area_resol_mean 15.9863
_diffrn_measured_fraction_theta_full 0.995
_diffrn_measured_fraction_theta_max 0.928
_diffrn_measurement_device_type 'OD Xcalibur 3'
_diffrn_measurement_method 'omega scans'
_diffrn_radiation_type MoK\a
_diffrn_radiation_wavelength 0.71073
_diffrn_reflns_av_R_equivalents 0.0602
_diffrn_reflns_av_unetI/netI 0.0640
_diffrn_reflns_Laue_measured_fraction_full 0.995
_diffrn_reflns_Laue_measured_fraction_max 0.928
_diffrn_reflns_limit_h_max 17
_diffrn_reflns_limit_h_min -16
_diffrn_reflns_limit_k_max 25
_diffrn_reflns_limit_k_min -25
_diffrn_reflns_limit_l_max 33
_diffrn_reflns_limit_l_min -30
_diffrn_reflns_number 55169
_diffrn_reflns_point_group_measured_fraction_full 0.995
_diffrn_reflns_point_group_measured_fraction_max 0.928
_diffrn_reflns_theta_full 25.242
_diffrn_reflns_theta_max 32.054
_diffrn_reflns_theta_min 4.178
_exptl_absorpt_coefficient_mu 0.980
_exptl_absorpt_correction_T_max 0.928
_exptl_absorpt_correction_T_min 0.801
_exptl_absorpt_correction_type analytical
_exptl_absorpt_process_details
;
CrysAlisPro, Agilent Technologies,
Version 1.171.37.31 (release 14-01-2014 CrysAlis171 .NET)
(compiled Jan 14 2014,18:38:05)
Analytical numeric absorption correction using a multifaceted crystal
model based on expressions derived by R.C. Clark & J.S. Reid.
(Clark, R. C. & Reid, J. S. (1995). Acta Cryst. A51, 887-897)
Empirical absorption correction using spherical harmonics,
 implemented in SCALE3 ABSPACK scaling algorithm.
;
_exptl_crystal_colour Colourless
_exptl_crystal_density_diffrn 1.250
_exptl_crystal_description 'prismatic needles'
_exptl_crystal_F_000 1808
_exptl_crystal_size_max 0.38
_exptl_crystal_size_mid 0.12
_exptl_crystal_size_min 0.09
_refine_diff_density_max 4.131
_refine_diff_density_min -0.436
_refine_diff_density_rms 0.114
_refine_ls_extinction_method none
_refine_ls_goodness_of_fit_ref 1.021
_refine_ls_hydrogen_treatment constr
_refine_ls_matrix_type full
_refine_ls_number_parameters 505
_refine_ls_number_reflns 14615
_refine_ls_number_restraints 0
_refine_ls_restrained_S_all 1.021
_refine_ls_R_factor_all 0.1332
_refine_ls_R_factor_gt 0.0704
_refine_ls_shift/su_max 0.002
_refine_ls_shift/su_mean 0.000
_refine_ls_structure_factor_coef Fsqd
_refine_ls_weighting_details 'w=1/[\s^2^(Fo^2^)+(0.1130P)^2^+0.4712P] where P=(Fo^2^+2Fc^2^)/3'
_refine_ls_weighting_scheme calc
_refine_ls_wR_factor_gt 0.1690
_refine_ls_wR_factor_ref 0.2089
_reflns_Friedel_coverage 0.000
_reflns_number_gt 8259
_reflns_number_total 14615
_reflns_threshold_expression 'I > 2\s(I)'
_cod_data_source_file c4dt00965g2.cif
_cod_data_source_block 3
_cod_depositor_comments 'Adding full bibliography for 7031351--7031353.cif.'
_cod_original_cell_volume 4517.36(17)
_cod_database_code 7031352
_shelx_space_group_comment
;
The symmetry employed for this shelxl refinement is uniquely defined
by the following loop, which should always be used as a source of
symmetry information in preference to the above space-group names.
They are only intended as comments.
;
_shelxl_version_number 2013-4

loop_
_space_group_symop_operation_xyz
'x, y, z'
'-x, y+1/2, -z+1/2'
'-x, -y, -z'
'x, -y-1/2, z-1/2'

loop_
_atom_site_label
_atom_site_type_symbol
_atom_site_fract_x
_atom_site_fract_y
_atom_site_fract_z
_atom_site_U_iso_or_equiv
_atom_site_adp_type
_atom_site_occupancy
_atom_site_site_symmetry_order
_atom_site_calc_flag
_atom_site_refinement_flags_posn
_atom_site_refinement_flags_adp
Cu1 Cu 0.42153(3) 0.66332(2) 0.05516(2) 0.02389(11) Uani 1 1 d . .
Cu2 Cu 0.41795(3) 0.82558(2) 0.05550(2) 0.02238(10) Uani 1 1 d . .
Li1 Li 0.2953(5) 0.7408(3) 0.1388(2) 0.0280(11) Uani 1 1 d . .
Li2 Li 0.5430(5) 0.7459(3) -0.0295(3) 0.0268(11) Uani 1 1 d . .
N1 N 0.3000(3) 0.64406(15) 0.20444(13) 0.0360(6) Uani 1 1 d . .
C2 C 0.3938(4) 0.6403(2) 0.25774(17) 0.0537(11) Uani 1 1 d . .
H2A H 0.3866 0.6835 0.2850 0.081 Uiso 1 1 calc R U
H2B H 0.4679 0.6437 0.2447 0.081 Uiso 1 1 calc R U
H2C H 0.3895 0.5911 0.2790 0.081 Uiso 1 1 calc R U
C3 C 0.1900(4) 0.6389(2) 0.2233(2) 0.0588(12) Uani 1 1 d . .
H3A H 0.1278 0.6415 0.1876 0.088 Uiso 1 1 calc R U
H3B H 0.1825 0.6820 0.2506 0.088 Uiso 1 1 calc R U
H3C H 0.1855 0.5896 0.2444 0.088 Uiso 1 1 calc R U
C4 C 0.3147(3) 0.57818(18) 0.16486(16) 0.0352(7) Uani 1 1 d . .
H4A H 0.2930 0.5297 0.1833 0.042 Uiso 1 1 calc R U
H4B H 0.3967 0.5741 0.1620 0.042 Uiso 1 1 calc R U
C5 C 0.2434(3) 0.58626(17) 0.10235(15) 0.0320(7) Uani 1 1 d . .
H5A H 0.2561 0.5407 0.0777 0.038 Uiso 1 1 calc R U
H5B H 0.1609 0.5875 0.1048 0.038 Uiso 1 1 calc R U
N6 N 0.2727(2) 0.65712(13) 0.07277(11) 0.0253(5) Uani 1 1 d . .
C7 C 0.1720(3) 0.68480(17) 0.03036(14) 0.0276(6) Uani 1 1 d . .
H7A H 0.1909 0.7363 0.0155 0.033 Uiso 1 1 calc R U
H7B H 0.1095 0.6926 0.0532 0.033 Uiso 1 1 calc R U
C8 C 0.1246(3) 0.63450(18) -0.02493(15) 0.0288(6) Uani 1 1 d . .
C9 C 0.0101(3) 0.6405(3) -0.05299(19) 0.0507(10) Uani 1 1 d . .
H9A H -0.0389 0.6746 -0.0367 0.061 Uiso 1 1 calc R U
C10 C -0.0343(3) 0.5977(3) -0.1044(2) 0.0610(13) Uani 1 1 d . .
H10A H -0.1130 0.6028 -0.1230 0.073 Uiso 1 1 calc R U
C11 C 0.0352(3) 0.5480(3) -0.1282(2) 0.0538(11) Uani 1 1 d . .
H11A H 0.0051 0.5189 -0.1636 0.065 Uiso 1 1 calc R U
C12 C 0.1482(3) 0.5406(2) -0.10092(18) 0.0488(10) Uani 1 1 d . .
H12A H 0.1967 0.5062 -0.1173 0.059 Uiso 1 1 calc R U
C13 C 0.1926(3) 0.5833(2) -0.04918(16) 0.0369(8) Uani 1 1 d . .
H13A H 0.2710 0.5771 -0.0303 0.044 Uiso 1 1 calc R U
N21 N 0.1702(2) 0.83570(15) 0.14823(14) 0.0361(6) Uani 1 1 d . .
C22 C 0.0568(3) 0.8385(2) 0.1082(2) 0.0490(10) Uani 1 1 d . .
H22A H 0.0658 0.8354 0.0660 0.073 Uiso 1 1 calc R U
H22B H 0.0185 0.8873 0.1147 0.073 Uiso 1 1 calc R U
H22C H 0.0102 0.7948 0.1173 0.073 Uiso 1 1 calc R U
C23 C 0.1562(4) 0.8408(2) 0.21150(19) 0.0502(10) Uani 1 1 d . .
H23A H 0.2318 0.8388 0.2384 0.075 Uiso 1 1 calc R U
H23B H 0.1091 0.7973 0.2206 0.075 Uiso 1 1 calc R U
H23C H 0.1182 0.8898 0.2178 0.075 Uiso 1 1 calc R U
C24 C 0.2392(3) 0.90154(18) 0.13355(16) 0.0335(7) Uani 1 1 d . .
H24A H 0.2081 0.9501 0.1474 0.040 Uiso 1 1 calc R U
H24B H 0.2314 0.9048 0.0890 0.040 Uiso 1 1 calc R U
C25 C 0.3649(3) 0.89542(18) 0.16201(15) 0.0318(7) Uani 1 1 d . .
H25A H 0.4057 0.9426 0.1526 0.038 Uiso 1 1 calc R U
H25B H 0.3737 0.8916 0.2066 0.038 Uiso 1 1 calc R U
N26 N 0.4157(2) 0.82697(13) 0.13898(11) 0.0245(5) Uani 1 1 d . .
C27 C 0.5183(3) 0.80129(18) 0.18097(14) 0.0285(6) Uani 1 1 d . .
H27A H 0.5362 0.7482 0.1689 0.034 Uiso 1 1 calc R U
H27B H 0.4983 0.7974 0.2216 0.034 Uiso 1 1 calc R U
C28 C 0.6277(3) 0.84877(18) 0.18752(14) 0.0298(7) Uani 1 1 d . .
C29 C 0.7247(3) 0.8245(2) 0.22843(16) 0.0414(8) Uani 1 1 d . .
H29A H 0.7203 0.7796 0.2523 0.050 Uiso 1 1 calc R U
C30 C 0.8282(3) 0.8648(3) 0.23507(19) 0.0502(10) Uani 1 1 d . .
H30A H 0.8935 0.8471 0.2631 0.060 Uiso 1 1 calc R U
C31 C 0.8361(3) 0.9301(2) 0.20125(19) 0.0481(10) Uani 1 1 d . .
H31A H 0.9065 0.9577 0.2060 0.058 Uiso 1 1 calc R U
C32 C 0.7411(3) 0.9554(2) 0.16032(18) 0.0425(9) Uani 1 1 d . .
H32A H 0.7462 1.0004 0.1367 0.051 Uiso 1 1 calc R U
C33 C 0.6376(3) 0.91481(19) 0.15359(15) 0.0328(7) Uani 1 1 d . .
H33A H 0.5727 0.9327 0.1253 0.039 Uiso 1 1 calc R U
N41 N 0.6596(2) 0.84315(15) -0.04327(13) 0.0309(6) Uani 1 1 d . .
C42 C 0.7746(3) 0.8479(2) -0.0052(2) 0.0484(10) Uani 1 1 d . .
H42A H 0.7686 0.8439 0.0375 0.073 Uiso 1 1 calc R U
H42B H 0.8100 0.8976 -0.0121 0.073 Uiso 1 1 calc R U
H42C H 0.8222 0.8054 -0.0154 0.073 Uiso 1 1 calc R U
C43 C 0.6694(3) 0.8502(2) -0.10710(17) 0.0408(8) Uani 1 1 d . .
H43A H 0.5927 0.8475 -0.1328 0.061 Uiso 1 1 calc R U
H43B H 0.7169 0.8078 -0.1176 0.061 Uiso 1 1 calc R U
H43C H 0.7052 0.9000 -0.1134 0.061 Uiso 1 1 calc R U
C44 C 0.5885(3) 0.90732(17) -0.02685(16) 0.0313(7) Uani 1 1 d . .
H44A H 0.6150 0.9569 -0.0416 0.038 Uiso 1 1 calc R U
H44B H 0.5991 0.9105 0.0178 0.038 Uiso 1 1 calc R U
C45 C 0.4623(3) 0.89643(16) -0.05344(15) 0.0281(6) Uani 1 1 d . .
H45A H 0.4187 0.9424 -0.0443 0.034 Uiso 1 1 calc R U
H45B H 0.4514 0.8914 -0.0980 0.034 Uiso 1 1 calc R U
N46 N 0.4183(2) 0.82689(13) -0.02820(11) 0.0228(5) Uani 1 1 d . .
C47 C 0.3197(3) 0.79522(17) -0.06890(14) 0.0277(6) Uani 1 1 d . .
H47A H 0.3079 0.7418 -0.0552 0.033 Uiso 1 1 calc R U
H47B H 0.3399 0.7910 -0.1094 0.033 Uiso 1 1 calc R U
C48 C 0.2049(3) 0.83720(18) -0.07669(14) 0.0296(7) Uani 1 1 d . .
C49 C 0.1099(3) 0.8062(2) -0.11600(17) 0.0430(9) Uani 1 1 d . .
H49A H 0.1176 0.7597 -0.1374 0.052 Uiso 1 1 calc R U
C50 C 0.0038(3) 0.8436(3) -0.1238(2) 0.0573(12) Uani 1 1 d . .
H50A H -0.0606 0.8222 -0.1506 0.069 Uiso 1 1 calc R U
C51 C -0.0087(3) 0.9111(3) -0.0933(2) 0.0561(12) Uani 1 1 d . .
H51A H -0.0810 0.9367 -0.0993 0.067 Uiso 1 1 calc R U
C52 C 0.0842(3) 0.9413(2) -0.05391(18) 0.0455(9) Uani 1 1 d . .
H52A H 0.0759 0.9878 -0.0326 0.055 Uiso 1 1 calc R U
C53 C 0.1904(3) 0.90420(19) -0.04509(16) 0.0352(7) Uani 1 1 d . .
H53A H 0.2535 0.9250 -0.0171 0.042 Uiso 1 1 calc R U
N61 N 0.5401(3) 0.64913(15) -0.09426(12) 0.0327(6) Uani 1 1 d . .
C62 C 0.4464(4) 0.6416(2) -0.14640(17) 0.0569(12) Uani 1 1 d . .
H62A H 0.4494 0.6846 -0.1744 0.085 Uiso 1 1 calc R U
H62B H 0.3728 0.6426 -0.1328 0.085 Uiso 1 1 calc R U
H62C H 0.4541 0.5923 -0.1670 0.085 Uiso 1 1 calc R U
C63 C 0.6500(4) 0.6473(2) -0.1144(2) 0.0554(12) Uani 1 1 d . .
H63A H 0.7129 0.6524 -0.0793 0.083 Uiso 1 1 calc R U
H63B H 0.6532 0.6902 -0.1425 0.083 Uiso 1 1 calc R U
H63C H 0.6574 0.5980 -0.1349 0.083 Uiso 1 1 calc R U
C64 C 0.5341(3) 0.58369(17) -0.05241(14) 0.0301(7) Uani 1 1 d . .
H64A H 0.5587 0.5356 -0.0702 0.036 Uiso 1 1 calc R U
H64B H 0.4534 0.5766 -0.0478 0.036 Uiso 1 1 calc R U
C65 C 0.6085(3) 0.59642(17) 0.00909(14) 0.0303(7) Uani 1 1 d . .
H65A H 0.6038 0.5506 0.0349 0.036 Uiso 1 1 calc R U
H65B H 0.6896 0.6026 0.0048 0.036 Uiso 1 1 calc R U
N66 N 0.5719(2) 0.66550(13) 0.03803(11) 0.0247(5) Uani 1 1 d . .
C67 C 0.6672(3) 0.69718(17) 0.08139(14) 0.0280(6) Uani 1 1 d . .
H67A H 0.6428 0.7482 0.0946 0.034 Uiso 1 1 calc R U
H67B H 0.7310 0.7069 0.0598 0.034 Uiso 1 1 calc R U
C68 C 0.7156(3) 0.65025(17) 0.13825(14) 0.0278(6) Uani 1 1 d . .
C69 C 0.8281(3) 0.6616(2) 0.16741(17) 0.0404(8) Uani 1 1 d . .
H69A H 0.8756 0.6963 0.1506 0.048 Uiso 1 1 calc R U
C70 C 0.8729(3) 0.6230(2) 0.22093(17) 0.0456(9) Uani 1 1 d . .
H70A H 0.9505 0.6313 0.2404 0.055 Uiso 1 1 calc R U
C71 C 0.8053(4) 0.5731(2) 0.24557(17) 0.0465(9) Uani 1 1 d . .
H71A H 0.8351 0.5475 0.2827 0.056 Uiso 1 1 calc R U
C72 C 0.6941(3) 0.5601(2) 0.21659(16) 0.0421(8) Uani 1 1 d . .
H72A H 0.6475 0.5249 0.2335 0.050 Uiso 1 1 calc R U
C73 C 0.6492(3) 0.59803(18) 0.16275(15) 0.0335(7) Uani 1 1 d . .
H73A H 0.5724 0.5880 0.1427 0.040 Uiso 1 1 calc R U

loop_
_atom_site_aniso_label
_atom_site_aniso_U_11
_atom_site_aniso_U_22
_atom_site_aniso_U_33
_atom_site_aniso_U_23
_atom_site_aniso_U_13
_atom_site_aniso_U_12
Cu1 0.0289(2) 0.02227(17) 0.02110(19) 0.00047(13) 0.00648(15) 0.00282(14)
Cu2 0.02608(19) 0.02142(17) 0.02056(19) -0.00031(13) 0.00679(14) 0.00161(14)
Li1 0.032(3) 0.027(2) 0.027(3) -0.004(2) 0.012(2) 0.002(2)
Li2 0.027(3) 0.023(2) 0.031(3) 0.001(2) 0.006(2) 0.0029(19)
N1 0.0548(18) 0.0292(13) 0.0271(15) 0.0006(11) 0.0152(13) -0.0067(13)
C2 0.080(3) 0.048(2) 0.031(2) 0.0106(17) 0.003(2) -0.007(2)
C3 0.074(3) 0.048(2) 0.067(3) 0.014(2) 0.046(3) 0.009(2)
C4 0.044(2) 0.0269(14) 0.0372(19) 0.0055(13) 0.0133(16) 0.0026(14)
C5 0.0441(19) 0.0233(13) 0.0307(17) 0.0020(12) 0.0121(15) -0.0037(13)
N6 0.0309(13) 0.0225(11) 0.0233(13) 0.0027(9) 0.0074(10) 0.0004(10)
C7 0.0298(15) 0.0258(13) 0.0296(16) -0.0027(12) 0.0114(13) 0.0036(12)
C8 0.0272(15) 0.0300(14) 0.0297(17) -0.0028(12) 0.0064(13) -0.0006(12)
C9 0.0282(18) 0.066(3) 0.057(3) -0.020(2) 0.0061(17) 0.0096(18)
C10 0.0289(19) 0.084(3) 0.064(3) -0.023(2) -0.0069(19) 0.009(2)
C11 0.042(2) 0.063(3) 0.051(3) -0.021(2) -0.0047(19) -0.0006(19)
C12 0.044(2) 0.053(2) 0.047(2) -0.0205(18) 0.0029(18) 0.0102(18)
C13 0.0265(16) 0.0428(18) 0.040(2) -0.0118(15) 0.0027(14) 0.0059(14)
N21 0.0358(15) 0.0325(14) 0.0433(18) -0.0008(12) 0.0158(13) 0.0069(12)
C22 0.0341(19) 0.045(2) 0.067(3) -0.0076(19) 0.0087(19) 0.0081(16)
C23 0.060(3) 0.048(2) 0.052(3) 0.0042(18) 0.032(2) 0.0061(19)
C24 0.0411(18) 0.0258(14) 0.0376(19) 0.0030(13) 0.0173(15) 0.0086(13)
C25 0.0409(18) 0.0267(14) 0.0295(17) -0.0054(12) 0.0112(14) 0.0027(13)
N26 0.0309(13) 0.0222(11) 0.0213(12) -0.0022(9) 0.0075(10) 0.0039(10)
C27 0.0354(17) 0.0291(14) 0.0217(15) 0.0001(12) 0.0071(13) 0.0003(12)
C28 0.0358(17) 0.0338(15) 0.0205(15) -0.0061(12) 0.0072(13) 0.0013(13)
C29 0.042(2) 0.052(2) 0.0289(18) -0.0046(15) 0.0030(16) 0.0060(16)
C30 0.0314(19) 0.067(3) 0.049(2) -0.012(2) -0.0010(17) 0.0065(18)
C31 0.0333(19) 0.054(2) 0.059(3) -0.023(2) 0.0136(18) -0.0090(17)
C32 0.045(2) 0.0367(18) 0.049(2) -0.0099(16) 0.0176(18) -0.0068(16)
C33 0.0360(17) 0.0349(16) 0.0279(17) -0.0056(13) 0.0075(14) -0.0032(13)
N41 0.0263(13) 0.0305(13) 0.0372(16) -0.0016(11) 0.0095(12) -0.0023(10)
C42 0.0304(18) 0.052(2) 0.059(3) 0.0086(19) 0.0003(17) -0.0121(16)
C43 0.0384(19) 0.046(2) 0.042(2) -0.0027(16) 0.0189(16) -0.0008(16)
C44 0.0381(18) 0.0239(14) 0.0329(18) 0.0000(12) 0.0093(14) -0.0069(13)
C45 0.0316(16) 0.0221(13) 0.0329(17) 0.0049(12) 0.0124(13) 0.0046(12)
N46 0.0248(12) 0.0228(11) 0.0210(12) 0.0024(9) 0.0050(10) 0.0017(9)
C47 0.0290(15) 0.0292(14) 0.0250(15) -0.0013(12) 0.0054(12) 0.0011(12)
C48 0.0275(15) 0.0378(16) 0.0241(16) 0.0088(12) 0.0069(12) -0.0026(13)
C49 0.0370(19) 0.056(2) 0.0334(19) 0.0095(17) -0.0002(15) -0.0043(17)
C50 0.033(2) 0.084(3) 0.049(3) 0.022(2) -0.0069(18) -0.005(2)
C51 0.032(2) 0.070(3) 0.067(3) 0.033(2) 0.012(2) 0.0108(19)
C52 0.038(2) 0.0433(19) 0.061(3) 0.0172(18) 0.0228(19) 0.0113(16)
C53 0.0301(17) 0.0352(16) 0.041(2) 0.0098(14) 0.0097(15) 0.0076(13)
N61 0.0492(17) 0.0273(12) 0.0235(13) -0.0024(10) 0.0124(12) 0.0041(12)
C62 0.089(3) 0.044(2) 0.031(2) -0.0117(16) -0.006(2) 0.010(2)
C63 0.080(3) 0.041(2) 0.060(3) -0.0020(19) 0.049(2) -0.002(2)
C64 0.0393(18) 0.0226(13) 0.0314(17) -0.0034(12) 0.0140(14) -0.0009(13)
C65 0.0379(17) 0.0239(13) 0.0308(17) 0.0026(12) 0.0112(14) 0.0074(12)
N66 0.0282(13) 0.0235(11) 0.0222(13) 0.0018(9) 0.0043(10) 0.0059(10)
C67 0.0309(16) 0.0275(14) 0.0265(16) 0.0039(12) 0.0083(13) 0.0017(12)
C68 0.0310(15) 0.0288(14) 0.0243(15) 0.0008(12) 0.0072(13) 0.0023(12)
C69 0.0372(19) 0.047(2) 0.036(2) 0.0061(15) 0.0048(15) -0.0069(16)
C70 0.037(2) 0.060(2) 0.035(2) 0.0036(17) -0.0051(16) -0.0019(17)
C71 0.056(2) 0.048(2) 0.031(2) 0.0074(16) -0.0026(18) 0.0021(18)
C72 0.050(2) 0.0401(18) 0.037(2) 0.0121(15) 0.0092(17) -0.0014(16)
C73 0.0328(17) 0.0338(16) 0.0339(18) 0.0047(13) 0.0063(14) -0.0007(13)

loop_
_atom_type_symbol
_atom_type_description
_atom_type_scat_dispersion_real
_atom_type_scat_dispersion_imag
_atom_type_scat_source
C C 0.0033 0.0016 'International Tables Vol C Tables 4.2.6.8 and 6.1.1.4'
H H 0.0000 0.0000 'International Tables Vol C Tables 4.2.6.8 and 6.1.1.4'
Li Li -0.0003 0.0001 'International Tables Vol C Tables 4.2.6.8 and 6.1.1.4'
N N 0.0061 0.0033 'International Tables Vol C Tables 4.2.6.8 and 6.1.1.4'
Cu Cu 0.3201 1.2651 'International Tables Vol C Tables 4.2.6.8 and 6.1.1.4'

loop_
_geom_angle_atom_site_label_1
_geom_angle_atom_site_label_2
_geom_angle_atom_site_label_3
_geom_angle
N6 Cu1 N66 177.85(10)
N6 Cu1 Cu2 92.34(7)
N66 Cu1 Cu2 89.77(7)
N26 Cu2 N46 178.43(10)
N26 Cu2 Cu1 91.07(7)
N46 Cu2 Cu1 90.36(7)
N6 Li1 N26 120.1(3)
N6 Li1 N1 86.3(2)
N26 Li1 N1 127.8(3)
N6 Li1 N21 125.9(3)
N26 Li1 N21 86.8(2)
N1 Li1 N21 114.6(3)
N66 Li2 N46 118.2(3)
N66 Li2 N61 87.55(19)
N46 Li2 N61 127.5(3)
N66 Li2 N41 126.6(3)
N46 Li2 N41 87.59(19)
N61 Li2 N41 114.0(3)
C3 N1 C2 109.8(3)
C3 N1 C4 110.4(3)
C2 N1 C4 107.4(3)
C3 N1 Li1 109.5(3)
C2 N1 Li1 119.5(3)
C4 N1 Li1 99.6(2)
N1 C4 C5 112.6(3)
N6 C5 C4 111.3(3)
C7 N6 C5 109.5(2)
C7 N6 Cu1 121.67(19)
C5 N6 Cu1 117.2(2)
C7 N6 Li1 102.6(2)
C5 N6 Li1 105.5(2)
Cu1 N6 Li1 96.73(19)
N6 C7 C8 118.1(2)
C13 C8 C9 117.7(3)
C13 C8 C7 122.3(3)
C9 C8 C7 120.0(3)
C8 C9 C10 121.3(3)
C11 C10 C9 120.0(4)
C12 C11 C10 119.6(4)
C11 C12 C13 120.3(4)
C8 C13 C12 121.0(3)
C22 N21 C23 109.2(3)
C22 N21 C24 108.6(3)
C23 N21 C24 110.1(3)
C22 N21 Li1 120.6(3)
C23 N21 Li1 109.7(3)
C24 N21 Li1 97.7(2)
N21 C24 C25 113.4(3)
N26 C25 C24 110.3(3)
C27 N26 C25 111.4(2)
C27 N26 Cu2 118.13(19)
C25 N26 Cu2 116.72(19)
C27 N26 Li1 105.8(2)
C25 N26 Li1 104.4(2)
Cu2 N26 Li1 97.64(18)
N26 C27 C28 119.3(3)
C33 C28 C29 117.6(3)
C33 C28 C27 123.5(3)
C29 C28 C27 118.9(3)
C28 C29 C30 121.2(4)
C31 C30 C29 120.2(4)
C30 C31 C32 119.7(4)
C31 C32 C33 120.0(4)
C28 C33 C32 121.2(3)
C42 N41 C43 109.1(3)
C42 N41 C44 108.8(3)
C43 N41 C44 109.8(3)
C42 N41 Li2 119.4(3)
C43 N41 Li2 111.5(3)
C44 N41 Li2 97.4(2)
N41 C44 C45 112.1(2)
N46 C45 C44 110.4(2)
C47 N46 C45 111.6(2)
C47 N46 Cu2 118.08(19)
C45 N46 Cu2 117.87(19)
C47 N46 Li2 103.4(2)
C45 N46 Li2 103.9(2)
Cu2 N46 Li2 98.57(19)
N46 C47 C48 119.2(3)
C53 C48 C49 118.6(3)
C53 C48 C47 122.4(3)
C49 C48 C47 119.0(3)
C50 C49 C48 120.0(4)
C51 C50 C49 120.7(4)
C52 C51 C50 119.4(4)
C51 C52 C53 120.5(4)
C48 C53 C52 120.6(4)
C62 N61 C63 109.5(3)
C62 N61 C64 108.7(3)
C63 N61 C64 109.7(3)
C62 N61 Li2 120.7(3)
C63 N61 Li2 108.7(3)
C64 N61 Li2 98.8(2)
N61 C64 C65 112.4(3)
N66 C65 C64 110.9(2)
C67 N66 C65 110.3(2)
C67 N66 Cu1 120.74(19)
C65 N66 Cu1 116.5(2)
C67 N66 Li2 104.0(2)
C65 N66 Li2 104.1(2)
Cu1 N66 Li2 97.87(18)
N66 C67 C68 118.7(2)
C73 C68 C69 118.4(3)
C73 C68 C67 122.0(3)
C69 C68 C67 119.6(3)
C68 C69 C70 121.0(3)
C71 C70 C69 120.0(4)
C70 C71 C72 119.7(3)
C71 C72 C73 120.6(3)
C68 C73 C72 120.3(3)

loop_
_geom_bond_atom_site_label_1
_geom_bond_atom_site_label_2
_geom_bond_distance
Cu1 N6 1.886(3)
Cu1 N66 1.897(3)
Cu1 Cu2 2.7991(5)
Cu2 N26 1.885(2)
Cu2 N46 1.885(2)
Li1 N6 2.052(6)
Li1 N26 2.061(6)
Li1 N1 2.223(6)
Li1 N21 2.246(6)
Li2 N66 2.037(6)
Li2 N46 2.039(5)
Li2 N61 2.211(6)
Li2 N41 2.234(6)
N1 C3 1.451(5)
N1 C2 1.471(5)
N1 C4 1.475(4)
C4 C5 1.501(5)
C5 N6 1.466(4)
N6 C7 1.457(4)
C7 C8 1.532(4)
C8 C13 1.378(4)
C8 C9 1.385(5)
C9 C10 1.387(6)
C10 C11 1.369(6)
C11 C12 1.367(5)
C12 C13 1.392(5)
N21 C22 1.467(5)
N21 C23 1.469(5)
N21 C24 1.474(4)
C24 C25 1.508(5)
C25 N26 1.466(4)
N26 C27 1.456(4)
C27 C28 1.517(4)
C28 C33 1.389(5)
C28 C29 1.391(5)
C29 C30 1.393(5)
C30 C31 1.373(6)
C31 C32 1.379(5)
C32 C33 1.396(5)
N41 C42 1.465(4)
N41 C43 1.469(4)
N41 C44 1.481(4)
C44 C45 1.512(4)
C45 N46 1.466(4)
N46 C47 1.445(4)
C47 C48 1.521(4)
C48 C53 1.385(5)
C48 C49 1.396(5)
C49 C50 1.395(6)
C50 C51 1.375(7)
C51 C52 1.375(6)
C52 C53 1.391(5)
N61 C62 1.456(5)
N61 C63 1.461(5)
N61 C64 1.481(4)
C64 C65 1.506(4)
C65 N66 1.464(4)
N66 C67 1.449(4)
C67 C68 1.529(4)
C68 C73 1.380(4)
C68 C69 1.382(5)
C69 C70 1.388(5)
C70 C71 1.365(5)
C71 C72 1.370(5)
C72 C73 1.389(5)
